data_7015163
loop_
_publ_author_name
'Rigamonti, Luca'
'Forni, Alessandra'
'Pievo, Roberta'
'Reedijk, Jan'
'Pasini, Alessandro'

_publ_section_title
;
 Synthesis, crystal structures and magnetic properties of dinuclear
 copper(II) compounds with NNO tridentate Schiff base ligands and
 bridging aliphatic diamine and aromatic diimine linkers.
;
_journal_issue 13
_journal_name_full 'Dalton transactions (Cambridge, England : 2003)'
_journal_page_first 3381
_journal_page_last 3393
_journal_paper_doi 10.1039/c0dt01304h
_journal_volume 40
_journal_year 2011
_chemical_formula_moiety 'C30 H34 Cu2 N6 O4, 2(Cl O4)'
_chemical_formula_sum 'C30 H34 Cl2 Cu2 N6 O12'
_chemical_formula_weight 868.61
_chemical_name_common
;
((mu-bipyridine)bis-((E)-2-((2-aminoethylimino)methyl)4-
methoxyphenolato-copper(ii)))diperchlorate
;
_chemical_name_systematic
;
((\m-bipyridine)bis-[(E)-2-((2-aminoethylimino)methyl)4-methoxyphenolato-
copper(II)])diperchlorate
;
_space_group_IT_number 15
_symmetry_cell_setting monoclinic
_symmetry_space_group_name_Hall '-C 2yc'
_symmetry_space_group_name_H-M 'C 1 2/c 1'
_atom_sites_solution_hydrogens geom
_atom_sites_solution_primary direct
_atom_sites_solution_secondary difmap
_audit_creation_method SHELXL-97
_cell_angle_alpha 90.00
_cell_angle_beta 112.9630(10)
_cell_angle_gamma 90.00
_cell_formula_units_Z 4
_cell_length_a 22.441(3)
_cell_length_b 8.2417(10)
_cell_length_c 19.432(2)
_cell_measurement_reflns_used 9993
_cell_measurement_temperature 120(2)
_cell_measurement_theta_max 27.999
_cell_measurement_theta_min 2.278
_cell_volume 3309.2(7)
_computing_cell_refinement 'SAINT (Bruker, 1997)'
_computing_data_collection 'SMART (Bruker, 1997)'
_computing_data_reduction SAINT
_computing_molecular_graphics 'ORTEP III ( Burnett&Johnson, 1996)'
_computing_publication_material 'SHELXL-97,PARST (Nardelli, 1995)'
_computing_structure_refinement 'SHELXL-97 (Sheldrick, 1997)'
_computing_structure_solution 'SHELXS-97 (Sheldrick, 1990)'
_diffrn_ambient_temperature 120(2)
_diffrn_measured_fraction_theta_full 0.998
_diffrn_measured_fraction_theta_max 0.998
_diffrn_measurement_device_type 'Bruker SMART APEX'
_diffrn_measurement_method 'phi and omega scans'
_diffrn_radiation_monochromator graphite
_diffrn_radiation_source 'fine-focus sealed tube'
_diffrn_radiation_type MoK\a
_diffrn_radiation_wavelength 0.71073
_diffrn_reflns_av_R_equivalents 0.0383
_diffrn_reflns_av_sigmaI/netI 0.0253
_diffrn_reflns_limit_h_max 28
_diffrn_reflns_limit_h_min -28
_diffrn_reflns_limit_k_max 10
_diffrn_reflns_limit_k_min -10
_diffrn_reflns_limit_l_max 24
_diffrn_reflns_limit_l_min -24
_diffrn_reflns_number 21762
_diffrn_reflns_theta_full 26.99
_diffrn_reflns_theta_max 26.99
_diffrn_reflns_theta_min 1.97
_diffrn_standards_decay_% 0.00
_exptl_absorpt_coefficient_mu 1.522
_exptl_absorpt_correction_T_max 0.746
_exptl_absorpt_correction_T_min 0.609
_exptl_absorpt_correction_type multi-scan
_exptl_absorpt_process_details
;
SADABS, Bruker, 1997
;
_exptl_crystal_colour violet
_exptl_crystal_density_diffrn 1.744
_exptl_crystal_density_method 'not measured'
_exptl_crystal_description prism
_exptl_crystal_F_000 1776
_exptl_crystal_size_max 0.45
_exptl_crystal_size_mid 0.27
_exptl_crystal_size_min 0.16
_refine_diff_density_max 0.988
_refine_diff_density_min -0.457
_refine_diff_density_rms 0.105
_refine_ls_extinction_method none
_refine_ls_goodness_of_fit_ref 1.066
_refine_ls_hydrogen_treatment noref
_refine_ls_matrix_type full
_refine_ls_number_parameters 236
_refine_ls_number_reflns 3620
_refine_ls_number_restraints 0
_refine_ls_restrained_S_all 1.066
_refine_ls_R_factor_all 0.0434
_refine_ls_R_factor_gt 0.0371
_refine_ls_shift/su_max 0.000
_refine_ls_shift/su_mean 0.000
_refine_ls_structure_factor_coef Fsqd
_refine_ls_weighting_details 'w=1/[\s^2^(Fo^2^)+(0.0614P)^2^+6.1029P] where P=(Fo^2^+2Fc^2^)/3'
_refine_ls_weighting_scheme calc
_refine_ls_wR_factor_gt 0.0995
_refine_ls_wR_factor_ref 0.1047
_reflns_number_gt 3162
_reflns_number_total 3620
_reflns_threshold_expression >2sigma(I)
_cod_data_source_file c0dt01304h.txt
_cod_data_source_block (V)
_cod_original_cell_volume 3309.1(7)
_cod_original_sg_symbol_H-M 'C 2/c'
_cod_database_code 7015163

loop_
_symmetry_equiv_pos_as_xyz
'x, y, z'
'-x, y, -z+1/2'
'x+1/2, y+1/2, z'
'-x+1/2, y+1/2, -z+1/2'
'-x, -y, -z'
'x, -y, z-1/2'
'-x+1/2, -y+1/2, -z'
'x+1/2, -y+1/2, z-1/2'

loop_
_atom_site_label
_atom_site_type_symbol
_atom_site_fract_x
_atom_site_fract_y
_atom_site_fract_z
_atom_site_U_iso_or_equiv
_atom_site_adp_type
_atom_site_occupancy
_atom_site_calc_flag
_atom_site_refinement_flags
_atom_site_disorder_assembly
_atom_site_disorder_group
Cu1 Cu 0.136605(13) 0.24068(3) 0.097547(15) 0.01847(11) Uani 1 d . . .
O1 O 0.11999(8) 0.1345(2) 0.00628(9) 0.0240(4) Uani 1 d . . .
O2 O 0.01102(13) -0.4650(3) -0.09599(15) 0.0544(7) Uani 1 d . . .
N1 N 0.15979(10) 0.3302(3) 0.20078(11) 0.0225(4) Uani 1 d . . .
H1A H 0.2015 0.3695 0.2191 0.027 Uiso 1 calc R . .
H1B H 0.1323 0.4139 0.1998 0.027 Uiso 1 calc R . .
N2 N 0.09258(9) 0.0726(2) 0.13083(10) 0.0196(4) Uani 1 d . . .
N3 N 0.17552(9) 0.4297(2) 0.06185(10) 0.0189(4) Uani 1 d . . .
C1 C 0.15386(12) 0.1967(3) 0.24899(13) 0.0231(5) Uani 1 d . . .
H1C H 0.1521 0.2413 0.2955 0.028 Uiso 1 calc R . .
H1D H 0.1916 0.1230 0.2626 0.028 Uiso 1 calc R . .
C2 C 0.09208(11) 0.1053(3) 0.20510(13) 0.0231(5) Uani 1 d . . .
H2A H 0.0905 0.0024 0.2306 0.028 Uiso 1 calc R . .
H2B H 0.0539 0.1715 0.2004 0.028 Uiso 1 calc R . .
C3 C 0.06843(11) -0.0604(3) 0.09714(13) 0.0205(5) Uani 1 d . . .
H3 H 0.0497 -0.1326 0.1212 0.025 Uiso 1 calc R . .
C4 C 0.06759(10) -0.1085(3) 0.02521(13) 0.0198(5) Uani 1 d . . .
C5 C 0.04090(12) -0.2614(3) -0.00298(15) 0.0222(5) Uani 1 d . . .
H5 H 0.0227 -0.3260 0.0244 0.027 Uiso 1 calc R . .
C6 C 0.04091(12) -0.3182(3) -0.06976(15) 0.0269(5) Uani 1 d . . .
C7 C 0.06806(13) -0.2228(3) -0.10969(15) 0.0249(5) Uani 1 d . . .
H7 H 0.0691 -0.2625 -0.1551 0.030 Uiso 1 calc R . .
C8 C 0.09322(11) -0.0718(3) -0.08370(13) 0.0227(5) Uani 1 d . . .
H8 H 0.1104 -0.0081 -0.1124 0.027 Uiso 1 calc R . .
C9 C 0.09416(11) -0.0089(3) -0.01548(13) 0.0193(5) Uani 1 d . . .
C10 C 0.03545(15) -0.5618(4) -0.13823(18) 0.0389(7) Uani 1 d . . .
H10A H 0.0174 -0.5254 -0.1904 0.058 Uiso 1 calc R . .
H10B H 0.0233 -0.6752 -0.1357 0.058 Uiso 1 calc R . .
H10C H 0.0827 -0.5527 -0.1182 0.058 Uiso 1 calc R . .
C11 C 0.18384(11) 0.5788(3) 0.09267(13) 0.0216(5) Uani 1 d . . .
H11 H 0.1691 0.5975 0.1317 0.026 Uiso 1 calc R . .
C12 C 0.21255(11) 0.7058(3) 0.07076(13) 0.0197(5) Uani 1 d . . .
H12 H 0.2172 0.8084 0.0946 0.024 Uiso 1 calc R . .
C13 C 0.23486(10) 0.6831(3) 0.01330(12) 0.0183(4) Uani 1 d . . .
C14 C 0.22643(12) 0.5281(3) -0.01787(14) 0.0227(5) Uani 1 d . . .
H14 H 0.2410 0.5056 -0.0567 0.027 Uiso 1 calc R . .
C15 C 0.19720(12) 0.4067(3) 0.00697(13) 0.0230(5) Uani 1 d . . .
H15 H 0.1922 0.3027 -0.0156 0.028 Uiso 1 calc R . .
Cl1 Cl 0.31882(3) 0.21899(7) 0.20926(3) 0.02141(15) Uani 1 d . . .
O1P O 0.26791(9) 0.0992(2) 0.17822(10) 0.0288(4) Uani 1 d . . .
O2P O 0.30383(9) 0.3191(3) 0.26113(10) 0.0319(4) Uani 1 d . . .
O3P O 0.37995(9) 0.1386(3) 0.24978(12) 0.0378(5) Uani 1 d . . .
O4P O 0.32377(10) 0.3164(3) 0.15078(11) 0.0359(5) Uani 1 d . . .

loop_
_atom_site_aniso_label
_atom_site_aniso_U_11
_atom_site_aniso_U_22
_atom_site_aniso_U_33
_atom_site_aniso_U_23
_atom_site_aniso_U_13
_atom_site_aniso_U_12
Cu1 0.01940(18) 0.01729(17) 0.01945(17) -0.00042(10) 0.00836(13) -0.00171(10)
O1 0.0318(9) 0.0190(9) 0.0238(8) -0.0027(7) 0.0136(7) -0.0090(7)
O2 0.0773(17) 0.0355(12) 0.0808(17) -0.0336(12) 0.0637(15) -0.0360(12)
N1 0.0245(10) 0.0205(10) 0.0239(10) -0.0025(8) 0.0110(8) -0.0017(8)
N2 0.0168(9) 0.0219(10) 0.0202(9) 0.0011(8) 0.0074(7) 0.0001(8)
N3 0.0178(9) 0.0178(10) 0.0205(9) 0.0002(7) 0.0069(7) -0.0007(7)
C1 0.0225(12) 0.0282(13) 0.0190(11) 0.0001(9) 0.0085(9) -0.0008(10)
C2 0.0209(11) 0.0289(13) 0.0213(11) 0.0005(9) 0.0101(9) -0.0014(9)
C3 0.0157(10) 0.0218(12) 0.0247(11) 0.0041(9) 0.0087(9) 0.0002(8)
C4 0.0146(10) 0.0212(12) 0.0229(11) 0.0013(9) 0.0065(8) 0.0009(8)
C5 0.0223(12) 0.0169(12) 0.0314(13) 0.0029(9) 0.0147(10) -0.0007(9)
C6 0.0249(12) 0.0230(13) 0.0355(13) -0.0059(10) 0.0149(11) -0.0059(10)
C7 0.0230(12) 0.0265(13) 0.0288(13) -0.0059(10) 0.0140(10) -0.0041(10)
C8 0.0205(11) 0.0263(13) 0.0231(11) 0.0008(9) 0.0105(9) -0.0035(9)
C9 0.0163(10) 0.0164(11) 0.0235(11) 0.0013(9) 0.0058(9) -0.0006(8)
C10 0.0374(15) 0.0330(16) 0.0479(17) -0.0192(13) 0.0185(13) -0.0083(12)
C11 0.0212(11) 0.0224(12) 0.0219(11) -0.0015(9) 0.0091(9) 0.0002(9)
C12 0.0195(11) 0.0180(11) 0.0210(11) -0.0016(9) 0.0071(9) -0.0005(9)
C13 0.0137(10) 0.0191(11) 0.0195(10) -0.0006(9) 0.0036(8) 0.0005(8)
C14 0.0263(12) 0.0202(12) 0.0248(11) -0.0032(9) 0.0136(10) -0.0034(9)
C15 0.0249(12) 0.0183(12) 0.0269(12) -0.0026(9) 0.0112(9) -0.0019(9)
Cl1 0.0206(3) 0.0213(3) 0.0235(3) 0.0025(2) 0.0098(2) -0.0012(2)
O1P 0.0288(9) 0.0264(10) 0.0339(10) -0.0071(8) 0.0150(8) -0.0085(7)
O2P 0.0297(10) 0.0356(11) 0.0324(10) -0.0099(8) 0.0145(8) -0.0060(8)
O3P 0.0220(9) 0.0347(11) 0.0548(12) 0.0140(9) 0.0130(9) 0.0059(8)
O4P 0.0372(11) 0.0417(12) 0.0306(10) 0.0095(9) 0.0150(8) -0.0074(9)

loop_
_atom_type_symbol
_atom_type_description
_atom_type_scat_dispersion_real
_atom_type_scat_dispersion_imag
_atom_type_scat_source
C C 0.0033 0.0016 'International Tables Vol C Tables 4.2.6.8 and 6.1.1.4'
H H 0.0000 0.0000 'International Tables Vol C Tables 4.2.6.8 and 6.1.1.4'
N N 0.0061 0.0033 'International Tables Vol C Tables 4.2.6.8 and 6.1.1.4'
O O 0.0106 0.0060 'International Tables Vol C Tables 4.2.6.8 and 6.1.1.4'
Cl Cl 0.1484 0.1585 'International Tables Vol C Tables 4.2.6.8 and 6.1.1.4'
Cu Cu 0.3201 1.2651 'International Tables Vol C Tables 4.2.6.8 and 6.1.1.4'

loop_
_geom_angle_atom_site_label_1
_geom_angle_atom_site_label_2
_geom_angle_atom_site_label_3
_geom_angle
_geom_angle_site_symmetry_1
_geom_angle_site_symmetry_3
_geom_angle_publ_flag
O1 Cu1 N2 92.44(8) . . ?
O1 Cu1 N1 173.28(8) . . ?
N2 Cu1 N1 84.10(8) . . ?
O1 Cu1 N3 89.33(7) . . ?
N2 Cu1 N3 174.70(8) . . ?
N1 Cu1 N3 94.63(8) . . ?
C9 O1 Cu1 128.57(15) . . ?
C6 O2 C10 118.1(2) . . ?
C1 N1 Cu1 107.82(15) . . ?
C1 N1 H1A 110.1 . . ?
Cu1 N1 H1A 110.1 . . ?
C1 N1 H1B 110.1 . . ?
Cu1 N1 H1B 110.1 . . ?
H1A N1 H1B 108.5 . . ?
C3 N2 C2 119.6(2) . . ?
C3 N2 Cu1 127.20(16) . . ?
C2 N2 Cu1 113.13(15) . . ?
C15 N3 C11 116.7(2) . . ?
C15 N3 Cu1 119.85(16) . . ?
C11 N3 Cu1 123.36(16) . . ?
N1 C1 C2 107.51(19) . . ?
N1 C1 H1C 110.2 . . ?
C2 C1 H1C 110.2 . . ?
N1 C1 H1D 110.2 . . ?
C2 C1 H1D 110.2 . . ?
H1C C1 H1D 108.5 . . ?
N2 C2 C1 106.71(19) . . ?
N2 C2 H2A 110.4 . . ?
C1 C2 H2A 110.4 . . ?
N2 C2 H2B 110.4 . . ?
C1 C2 H2B 110.4 . . ?
H2A C2 H2B 108.6 . . ?
N2 C3 C4 124.8(2) . . ?
N2 C3 H3 117.6 . . ?
C4 C3 H3 117.6 . . ?
C5 C4 C9 120.4(2) . . ?
C5 C4 C3 117.6(2) . . ?
C9 C4 C3 122.0(2) . . ?
C6 C5 C4 120.9(2) . . ?
C6 C5 H5 119.6 . . ?
C4 C5 H5 119.6 . . ?
C5 C6 O2 117.8(2) . . ?
C5 C6 C7 119.3(2) . . ?
O2 C6 C7 122.8(2) . . ?
C8 C7 C6 120.6(2) . . ?
C8 C7 H7 119.7 . . ?
C6 C7 H7 119.7 . . ?
C7 C8 C9 121.9(2) . . ?
C7 C8 H8 119.1 . . ?
C9 C8 H8 119.1 . . ?
O1 C9 C8 118.3(2) . . ?
O1 C9 C4 124.7(2) . . ?
C8 C9 C4 117.0(2) . . ?
O2 C10 H10A 109.5 . . ?
O2 C10 H10B 109.5 . . ?
H10A C10 H10B 109.5 . . ?
O2 C10 H10C 109.5 . . ?
H10A C10 H10C 109.5 . . ?
H10B C10 H10C 109.5 . . ?
N3 C11 C12 123.7(2) . . ?
N3 C11 H11 118.2 . . ?
C12 C11 H11 118.2 . . ?
C11 C12 C13 119.9(2) . . ?
C11 C12 H12 120.0 . . ?
C13 C12 H12 120.0 . . ?
C14 C13 C12 116.0(2) . . ?
C14 C13 C13 122.0(3) . 7_565 ?
C12 C13 C13 122.0(3) . 7_565 ?
C15 C14 C13 120.9(2) . . ?
C15 C14 H14 119.6 . . ?
C13 C14 H14 119.6 . . ?
N3 C15 C14 122.8(2) . . ?
N3 C15 H15 118.6 . . ?
C14 C15 H15 118.6 . . ?
O4P Cl1 O2P 110.25(13) . . ?
O4P Cl1 O3P 109.76(12) . . ?
O2P Cl1 O3P 108.17(13) . . ?
O4P Cl1 O1P 110.13(12) . . ?
O2P Cl1 O1P 108.63(11) . . ?
O3P Cl1 O1P 109.86(12) . . ?

loop_
_geom_bond_atom_site_label_1
_geom_bond_atom_site_label_2
_geom_bond_distance
_geom_bond_site_symmetry_2
_geom_bond_publ_flag
Cu1 O1 1.8798(17) . ?
Cu1 N2 1.9525(19) . ?
Cu1 N1 2.006(2) . ?
Cu1 N3 2.0355(19) . ?
O1 C9 1.312(3) . ?
O2 C6 1.380(3) . ?
O2 C10 1.401(3) . ?
N1 C1 1.485(3) . ?
N1 H1A 0.9200 . ?
N1 H1B 0.9200 . ?
N2 C3 1.283(3) . ?
N2 C2 1.473(3) . ?
N3 C15 1.347(3) . ?
N3 C11 1.347(3) . ?
C1 C2 1.514(3) . ?
C1 H1C 0.9900 . ?
C1 H1D 0.9900 . ?
C2 H2A 0.9900 . ?
C2 H2B 0.9900 . ?
C3 C4 1.446(3) . ?
C3 H3 0.9500 . ?
C4 C5 1.411(3) . ?
C4 C9 1.422(3) . ?
C5 C6 1.380(4) . ?
C5 H5 0.9500 . ?
C6 C7 1.400(4) . ?
C7 C8 1.379(3) . ?
C7 H7 0.9500 . ?
C8 C9 1.416(3) . ?
C8 H8 0.9500 . ?
C10 H10A 0.9800 . ?
C10 H10B 0.9800 . ?
C10 H10C 0.9800 . ?
C11 C12 1.381(3) . ?
C11 H11 0.9500 . ?
C12 C13 1.403(3) . ?
C12 H12 0.9500 . ?
C13 C14 1.395(3) . ?
C13 C13 1.489(5) 7_565 ?
C14 C15 1.382(3) . ?
C14 H14 0.9500 . ?
C15 H15 0.9500 . ?
Cl1 O4P 1.4307(19) . ?
Cl1 O2P 1.4402(19) . ?
Cl1 O3P 1.4483(19) . ?
Cl1 O1P 1.4514(18) . ?

loop_
_geom_torsion_atom_site_label_1
_geom_torsion_atom_site_label_2
_geom_torsion_atom_site_label_3
_geom_torsion_atom_site_label_4
_geom_torsion
_geom_torsion_site_symmetry_1
_geom_torsion_site_symmetry_2
_geom_torsion_site_symmetry_3
_geom_torsion_site_symmetry_4
_geom_torsion_publ_flag
N2 Cu1 O1 C9 -6.4(2) . . . . ?
N3 Cu1 O1 C9 178.6(2) . . . . ?
N2 Cu1 N1 C1 20.82(15) . . . . ?
N3 Cu1 N1 C1 -164.35(15) . . . . ?
O1 Cu1 N2 C3 4.5(2) . . . . ?
N1 Cu1 N2 C3 -169.7(2) . . . . ?
O1 Cu1 N2 C2 -179.25(16) . . . . ?
N1 Cu1 N2 C2 6.52(16) . . . . ?
O1 Cu1 N3 C15 -21.59(18) . . . . ?
N1 Cu1 N3 C15 152.97(18) . . . . ?
O1 Cu1 N3 C11 161.54(18) . . . . ?
N1 Cu1 N3 C11 -23.90(19) . . . . ?
Cu1 N1 C1 C2 -43.3(2) . . . . ?
C3 N2 C2 C1 144.9(2) . . . . ?
Cu1 N2 C2 C1 -31.7(2) . . . . ?
N1 C1 C2 N2 48.5(3) . . . . ?
C2 N2 C3 C4 -178.3(2) . . . . ?
Cu1 N2 C3 C4 -2.2(3) . . . . ?
N2 C3 C4 C5 178.0(2) . . . . ?
N2 C3 C4 C9 -0.2(4) . . . . ?
C9 C4 C5 C6 1.0(4) . . . . ?
C3 C4 C5 C6 -177.3(2) . . . . ?
C4 C5 C6 O2 -176.7(2) . . . . ?
C4 C5 C6 C7 0.3(4) . . . . ?
C10 O2 C6 C5 -149.0(3) . . . . ?
C10 O2 C6 C7 34.2(4) . . . . ?
C5 C6 C7 C8 -1.5(4) . . . . ?
O2 C6 C7 C8 175.3(3) . . . . ?
C6 C7 C8 C9 1.6(4) . . . . ?
Cu1 O1 C9 C8 -172.81(16) . . . . ?
Cu1 O1 C9 C4 6.2(3) . . . . ?
C7 C8 C9 O1 178.8(2) . . . . ?
C7 C8 C9 C4 -0.3(3) . . . . ?
C5 C4 C9 O1 -179.9(2) . . . . ?
C3 C4 C9 O1 -1.8(4) . . . . ?
C5 C4 C9 C8 -1.0(3) . . . . ?
C3 C4 C9 C8 177.2(2) . . . . ?
C15 N3 C11 C12 0.3(3) . . . . ?
Cu1 N3 C11 C12 177.31(17) . . . . ?
N3 C11 C12 C13 0.1(4) . . . . ?
C11 C12 C13 C14 -0.5(3) . . . . ?
C11 C12 C13 C13 178.9(2) . . . 7_565 ?
C12 C13 C14 C15 0.5(3) . . . . ?
C13 C13 C14 C15 -178.9(3) 7_565 . . . ?
C11 N3 C15 C14 -0.3(3) . . . . ?
Cu1 N3 C15 C14 -177.39(18) . . . . ?
C13 C14 C15 N3 -0.1(4) . . . . ?
